data_7223031
loop_
_publ_author_name
'Soman, Rahul'
'Subramaniam, Sujatha'
'Arunkumar, Chellaiah'

_publ_section_title
;
 Protonation and axial ligation intervened fluorescent turn-off sensing of
 picric acid in freebase and tin(IV) porphyrins
;
_journal_name_full 'RSC Adv.'
_journal_paper_doi 10.1039/C5RA18310C
_journal_year 2015
_chemical_formula_sum 'C56 H34 N8 O10 Sn'
_chemical_formula_weight 1097.60
_space_group_crystal_system triclinic
_space_group_IT_number 2
_space_group_name_Hall '-P 1'
_space_group_name_H-M_alt 'P -1'
_symmetry_space_group_name_Hall '-P 1'
_symmetry_space_group_name_H-M 'P -1'
_atom_sites_solution_hydrogens geom
_audit_creation_method SHELXL-2014/7
_audit_update_record
;
2015-10-12 deposited with the CCDC.
2015-10-26 downloaded from the CCDC.
;
_cell_angle_alpha 102.915(2)
_cell_angle_beta 111.599(2)
_cell_angle_gamma 105.250(2)
_cell_formula_units_Z 1
_cell_length_a 10.8117(3)
_cell_length_b 11.0391(8)
_cell_length_c 11.7580(5)
_cell_measurement_reflns_used 6894
_cell_measurement_temperature 293(2)
_cell_measurement_theta_max 27.3
_cell_measurement_theta_min 2.3
_cell_volume 1175.85(11)
_computing_cell_refinement 'APEX2/SAINT (Bruker, 2004)'
_computing_data_collection 'APEX2 (Bruker, 2004)'
_computing_data_reduction 'SAINT/XPREP (Bruker, 2004)'
_computing_molecular_graphics 'ORTEP3 (Farrugia, 1997) and Mercury (Bruno et al., 2002)'
_computing_publication_material 'SHELXL-2014 (Sheldrick, 2014)'
_computing_structure_refinement 'SHELXL-2014 (Sheldrick, 2014)'
_computing_structure_solution 'SIR92 (Altornare et al., 1993)'
_diffrn_ambient_temperature 293(2)
_diffrn_measured_fraction_theta_full 0.993
_diffrn_measured_fraction_theta_max 0.993
_diffrn_measurement_device_type 'Bruker axs kappa apex2 CCD Diffractometer'
_diffrn_measurement_method '\w and \f scan'
_diffrn_radiation_type MoK\a
_diffrn_radiation_wavelength 0.71073
_diffrn_reflns_av_R_equivalents 0.0262
_diffrn_reflns_av_unetI/netI 0.0321
_diffrn_reflns_laue_measured_fraction_full 0.993
_diffrn_reflns_laue_measured_fraction_max 0.993
_diffrn_reflns_limit_h_max 12
_diffrn_reflns_limit_h_min -12
_diffrn_reflns_limit_k_max 13
_diffrn_reflns_limit_k_min -13
_diffrn_reflns_limit_l_max 13
_diffrn_reflns_limit_l_min -13
_diffrn_reflns_number 11808
_diffrn_reflns_point_group_measured_fraction_full 0.993
_diffrn_reflns_point_group_measured_fraction_max 0.993
_diffrn_reflns_theta_full 25.000
_diffrn_reflns_theta_max 25.000
_diffrn_reflns_theta_min 2.916
_diffrn_source 'Sealed tube'
_exptl_absorpt_coefficient_mu 0.617
_exptl_absorpt_correction_T_max 0.894
_exptl_absorpt_correction_T_min 0.857
_exptl_absorpt_correction_type multi-scan
_exptl_absorpt_process_details 'SADABS (Bruker, 1999)'
_exptl_crystal_colour purple
_exptl_crystal_density_diffrn 1.550
_exptl_crystal_description block
_exptl_crystal_F_000 556
_exptl_crystal_size_max 0.150
_exptl_crystal_size_mid 0.100
_exptl_crystal_size_min 0.100
_refine_diff_density_max 0.363
_refine_diff_density_min -0.328
_refine_diff_density_rms 0.060
_refine_ls_extinction_method none
_refine_ls_goodness_of_fit_ref 1.061
_refine_ls_hydrogen_treatment constr
_refine_ls_matrix_type full
_refine_ls_number_parameters 378
_refine_ls_number_reflns 4102
_refine_ls_number_restraints 152
_refine_ls_restrained_S_all 1.062
_refine_ls_R_factor_all 0.0307
_refine_ls_R_factor_gt 0.0284
_refine_ls_shift/su_max 0.002
_refine_ls_shift/su_mean 0.000
_refine_ls_structure_factor_coef Fsqd
_refine_ls_weighting_details 'w=1/[\s^2^(Fo^2^)+(0.0505P)^2^+0.1870P] where P=(Fo^2^+2Fc^2^)/3'
_refine_ls_weighting_scheme calc
_refine_ls_wR_factor_gt 0.0749
_refine_ls_wR_factor_ref 0.0779
_reflns_Friedel_coverage 0.000
_reflns_number_gt 3948
_reflns_number_total 4102
_reflns_threshold_expression 'I > 2\s(I)'
_cod_data_source_file c5ra18310c2.cif
_cod_data_source_block NEW
_cod_database_code 7223031
_shelx_shelxl_version_number 2014/7
_shelx_space_group_comment
;
The symmetry employed for this shelxl refinement is uniquely defined
by the following loop, which should always be used as a source of
symmetry information in preference to the above space-group names.
They are only intended as comments.
;
_shelx_estimated_absorpt_t_min 0.913
_shelx_estimated_absorpt_t_max 0.941

loop_
_space_group_symop_operation_xyz
'x, y, z'
'-x, -y, -z'

loop_
_atom_site_label
_atom_site_type_symbol
_atom_site_fract_x
_atom_site_fract_y
_atom_site_fract_z
_atom_site_U_iso_or_equiv
_atom_site_adp_type
_atom_site_occupancy
_atom_site_site_symmetry_order
_atom_site_calc_flag
_atom_site_refinement_flags_posn
_atom_site_refinement_flags_adp
_atom_site_refinement_flags_occupancy
_atom_site_disorder_assembly
_atom_site_disorder_group
C1 C 1.3268(2) 0.1397(2) 1.0926(2) 0.0302(5) Uani 1 1 d . . . . .
C2 C 1.4253(3) 0.2454(3) 1.0809(3) 0.0373(6) Uani 1 1 d . . . . .
H2 H 1.5247 0.2710 1.1188 0.045 Uiso 1 1 calc R U . . .
C3 C 1.3498(3) 0.3017(3) 1.0057(3) 0.0366(6) Uani 1 1 d . . . . .
H3 H 1.3875 0.3719 0.9815 0.044 Uiso 1 1 calc R U . . .
C4 C 1.2004(2) 0.2336(2) 0.9695(2) 0.0299(5) Uani 1 1 d . . . . .
C5 C 1.0872(3) 0.2650(2) 0.8959(2) 0.0305(5) Uani 1 1 d . . . . .
C6 C 0.9415(3) 0.2008(2) 0.8621(2) 0.0304(5) Uani 1 1 d . . . . .
C7 C 0.8253(3) 0.2319(3) 0.7847(3) 0.0381(6) Uani 1 1 d . . . . .
H7 H 0.8335 0.3017 0.7524 0.046 Uiso 1 1 calc R U . . .
C8 C 0.7019(3) 0.1420(3) 0.7670(3) 0.0388(6) Uani 1 1 d . . . . .
H8 H 0.6098 0.1379 0.7188 0.047 Uiso 1 1 calc R U . . .
C9 C 0.7366(2) 0.0536(2) 0.8350(2) 0.0314(5) Uani 1 1 d . . . . .
C10 C 0.6391(2) -0.0542(2) 0.8405(2) 0.0302(5) Uani 1 1 d . . . . .
C11 C 1.1228(3) 0.3813(3) 0.8513(3) 0.0355(6) Uani 1 1 d . . . . .
C12 C 1.1645(4) 0.5095(3) 0.9335(4) 0.0660(10) Uani 1 1 d . . . . .
H12 H 1.1770 0.5254 1.0188 0.079 Uiso 1 1 calc R U . . .
C13 C 1.1881(5) 0.6153(4) 0.8892(5) 0.0810(12) Uani 1 1 d . . . . .
H13 H 1.2145 0.7019 0.9451 0.097 Uiso 1 1 calc R U . . .
C14 C 1.1738(4) 0.5958(4) 0.7676(4) 0.0679(10) Uani 1 1 d . . . . .
H14 H 1.1898 0.6681 0.7394 0.081 Uiso 1 1 calc R U . . .
C15 C 1.1357(4) 0.4688(4) 0.6854(4) 0.0738(11) Uani 1 1 d . . . . .
H15 H 1.1260 0.4546 0.6010 0.089 Uiso 1 1 calc R U . . .
C16 C 1.1112(4) 0.3604(3) 0.7277(3) 0.0574(8) Uani 1 1 d . . . . .
H16 H 1.0871 0.2742 0.6723 0.069 Uiso 1 1 calc R U . . .
C17 C 0.4825(2) -0.0810(2) 0.7655(2) 0.0316(5) Uani 1 1 d . . . . .
C18 C 0.4175(3) -0.0106(3) 0.8179(3) 0.0515(7) Uani 1 1 d . . . . .
H18 H 0.4713 0.0553 0.9011 0.062 Uiso 1 1 calc R U . . .
C19 C 0.2730(3) -0.0359(3) 0.7489(3) 0.0579(8) Uani 1 1 d . . . . .
H19 H 0.2299 0.0114 0.7867 0.070 Uiso 1 1 calc R U . . .
C20 C 0.1941(3) -0.1294(3) 0.6265(3) 0.0496(7) Uani 1 1 d . . . . .
H20 H 0.0972 -0.1458 0.5799 0.060 Uiso 1 1 calc R U . . .
C21 C 0.2573(3) -0.1993(4) 0.5718(3) 0.0572(8) Uani 1 1 d . . . . .
H21 H 0.2035 -0.2626 0.4873 0.069 Uiso 1 1 calc R U . . .
C22 C 0.4012(3) -0.1765(3) 0.6413(3) 0.0496(7) Uani 1 1 d . . . . .
H22 H 0.4431 -0.2259 0.6039 0.059 Uiso 1 1 calc R U . . .
C23 C 0.8785(3) -0.1829(3) 0.7112(3) 0.0392(6) Uani 1 1 d . . . . .
C24 C 0.8484(3) -0.1061(3) 0.6307(3) 0.0511(7) Uani 1 1 d . . . . .
H24 H 0.9034 -0.0143 0.6657 0.061 Uiso 1 1 calc R U . . .
C25 C 0.7430(4) -0.1594(3) 0.5043(3) 0.0590(8) Uani 1 1 d . . . . .
H25 H 0.7261 -0.1049 0.4552 0.071 Uiso 1 1 calc R U . . .
C26 C 0.6623(4) -0.2949(3) 0.4512(3) 0.0579(8) Uani 1 1 d . U . . .
C27 C 0.6861(3) -0.3770(3) 0.5204(3) 0.0543(8) Uani 1 1 d . . . . .
H27 H 0.6314 -0.4689 0.4824 0.065 Uiso 1 1 calc R U . . .
C28 C 0.7934(3) -0.3211(3) 0.6488(3) 0.0431(6) Uani 1 1 d . U . . .
N1 N 1.19026(19) 0.13475(19) 1.02245(19) 0.0298(4) Uani 1 1 d . . . . .
N2 N 0.8840(2) 0.09322(19) 0.89279(19) 0.0284(4) Uani 1 1 d . . . . .
O2 O 0.98173(18) -0.13073(18) 0.82675(18) 0.0393(4) Uani 1 1 d . . . . .
N3 N 0.5499(4) -0.3565(4) 0.3155(3) 0.0912(11) Uani 1 1 d D U . . .
N4 N 0.8175(3) -0.4162(3) 0.7160(3) 0.0614(7) Uani 1 1 d D U . . .
O3 O 0.5416(12) -0.2882(7) 0.2454(6) 0.1128(17) Uani 0.894(13) 1 d D U P A 1
O4 O 0.4711(7) -0.4753(4) 0.2773(5) 0.124(2) Uani 0.894(13) 1 d D U P A 1
O5 O 0.7799(9) -0.5321(3) 0.6468(4) 0.103(2) Uani 0.930(16) 1 d D U P B 1
O6 O 0.8734(8) -0.3788(6) 0.8336(3) 0.0775(12) Uani 0.930(16) 1 d D U P B 1
O3' O 0.529(10) -0.267(4) 0.272(4) 0.098(10) Uani 0.106(13) 1 d D U P A 2
O4' O 0.553(5) -0.457(3) 0.247(2) 0.093(9) Uani 0.106(13) 1 d D U P A 2
O5' O 0.715(5) -0.519(5) 0.680(6) 0.084(12) Uani 0.070(16) 1 d D U P B 2
O6' O 0.900(9) -0.353(7) 0.831(2) 0.074(11) Uani 0.070(16) 1 d D U P B 2
Sn1 Sn 1.0000 0.0000 1.0000 0.02617(10) Uani 1 2 d S . P . .

loop_
_atom_site_aniso_label
_atom_site_aniso_U_11
_atom_site_aniso_U_22
_atom_site_aniso_U_33
_atom_site_aniso_U_23
_atom_site_aniso_U_13
_atom_site_aniso_U_12
C1 0.0267(11) 0.0289(12) 0.0318(13) 0.0087(10) 0.0115(10) 0.0103(10)
C2 0.0244(12) 0.0362(14) 0.0440(15) 0.0145(12) 0.0120(11) 0.0056(11)
C3 0.0309(12) 0.0322(13) 0.0427(15) 0.0186(12) 0.0143(11) 0.0052(11)
C4 0.0306(12) 0.0247(12) 0.0314(13) 0.0102(10) 0.0127(10) 0.0078(10)
C5 0.0357(13) 0.0248(12) 0.0303(13) 0.0114(10) 0.0142(11) 0.0101(10)
C6 0.0333(12) 0.0265(12) 0.0323(13) 0.0137(10) 0.0130(11) 0.0129(10)
C7 0.0393(14) 0.0368(14) 0.0435(15) 0.0240(12) 0.0161(12) 0.0179(12)
C8 0.0310(12) 0.0429(15) 0.0462(16) 0.0246(13) 0.0136(12) 0.0181(12)
C9 0.0301(12) 0.0298(13) 0.0356(14) 0.0128(11) 0.0135(11) 0.0145(10)
C10 0.0250(11) 0.0305(12) 0.0308(13) 0.0087(10) 0.0102(10) 0.0099(10)
C11 0.0298(12) 0.0341(14) 0.0429(15) 0.0206(12) 0.0138(11) 0.0106(11)
C12 0.103(3) 0.0345(17) 0.063(2) 0.0203(15) 0.045(2) 0.0171(18)
C13 0.115(3) 0.0383(19) 0.099(3) 0.034(2) 0.057(3) 0.022(2)
C14 0.0553(19) 0.060(2) 0.105(3) 0.061(2) 0.037(2) 0.0194(17)
C15 0.077(2) 0.096(3) 0.069(2) 0.059(2) 0.040(2) 0.029(2)
C16 0.073(2) 0.0539(19) 0.0501(19) 0.0273(16) 0.0307(17) 0.0196(17)
C17 0.0257(11) 0.0340(13) 0.0348(14) 0.0151(11) 0.0120(10) 0.0110(10)
C18 0.0392(15) 0.0562(19) 0.0447(17) 0.0027(14) 0.0124(13) 0.0198(14)
C19 0.0410(16) 0.071(2) 0.065(2) 0.0165(17) 0.0241(16) 0.0316(16)
C20 0.0284(13) 0.065(2) 0.0530(19) 0.0289(16) 0.0111(13) 0.0190(14)
C21 0.0393(15) 0.069(2) 0.0372(17) 0.0071(15) 0.0037(13) 0.0121(15)
C22 0.0381(15) 0.0601(19) 0.0423(17) 0.0069(14) 0.0142(13) 0.0220(14)
C23 0.0433(15) 0.0388(15) 0.0416(16) 0.0129(12) 0.0245(13) 0.0181(12)
C24 0.0669(19) 0.0359(15) 0.0462(18) 0.0130(13) 0.0257(15) 0.0149(14)
C25 0.088(2) 0.0502(19) 0.0421(18) 0.0196(15) 0.0261(17) 0.0334(18)
C26 0.0651(19) 0.060(2) 0.0370(16) 0.0076(14) 0.0103(14) 0.0332(17)
C27 0.0595(18) 0.0372(16) 0.0472(18) 0.0033(14) 0.0142(15) 0.0151(14)
C28 0.0506(16) 0.0359(14) 0.0415(15) 0.0131(12) 0.0183(13) 0.0191(13)
N1 0.0248(9) 0.0280(10) 0.0337(11) 0.0135(9) 0.0106(9) 0.0075(8)
N2 0.0252(9) 0.0244(10) 0.0338(11) 0.0131(8) 0.0102(8) 0.0091(8)
O2 0.0308(9) 0.0420(10) 0.0400(11) 0.0117(8) 0.0118(8) 0.0148(8)
N3 0.099(2) 0.090(2) 0.0447(17) 0.0001(15) -0.0044(16) 0.0525(19)
N4 0.090(2) 0.0452(14) 0.0540(15) 0.0210(12) 0.0298(14) 0.0340(14)
O3 0.144(4) 0.136(4) 0.045(3) 0.026(3) 0.011(3) 0.084(3)
O4 0.116(4) 0.101(3) 0.066(3) -0.0122(19) -0.012(2) 0.021(2)
O5 0.182(5) 0.0420(15) 0.073(2) 0.0173(14) 0.038(2) 0.0565(19)
O6 0.126(3) 0.063(3) 0.0533(15) 0.0319(13) 0.0386(15) 0.0445(19)
O3' 0.138(19) 0.092(8) 0.027(10) -0.007(8) -0.003(11) 0.070(9)
O4' 0.104(16) 0.087(10) 0.047(8) -0.003(7) 0.001(9) 0.049(11)
O5' 0.109(10) 0.053(9) 0.078(14) 0.024(10) 0.036(10) 0.021(9)
O6' 0.111(18) 0.050(12) 0.056(4) 0.022(5) 0.024(6) 0.042(10)
Sn1 0.02280(13) 0.02293(13) 0.03108(15) 0.01237(10) 0.00930(10) 0.00817(9)

loop_
_atom_type_symbol
_atom_type_description
_atom_type_scat_dispersion_real
_atom_type_scat_dispersion_imag
_atom_type_scat_source
C C 0.0033 0.0016 'International Tables Vol C Tables 4.2.6.8 and 6.1.1.4'
H H 0.0000 0.0000 'International Tables Vol C Tables 4.2.6.8 and 6.1.1.4'
N N 0.0061 0.0033 'International Tables Vol C Tables 4.2.6.8 and 6.1.1.4'
O O 0.0106 0.0060 'International Tables Vol C Tables 4.2.6.8 and 6.1.1.4'
Sn Sn -0.6537 1.4246 'International Tables Vol C Tables 4.2.6.8 and 6.1.1.4'

loop_
_geom_angle_atom_site_label_1
_geom_angle_atom_site_label_2
_geom_angle_atom_site_label_3
_geom_angle
_geom_angle_site_symmetry_1
_geom_angle_site_symmetry_3
N1 C1 C10 125.8(2) . 2_757
N1 C1 C2 107.5(2) . .
C10 C1 C2 126.6(2) 2_757 .
C3 C2 C1 108.4(2) . .
C3 C2 H2 125.8 . .
C1 C2 H2 125.8 . .
C2 C3 C4 107.6(2) . .
C2 C3 H3 126.2 . .
C4 C3 H3 126.2 . .
N1 C4 C5 126.5(2) . .
N1 C4 C3 107.7(2) . .
C5 C4 C3 125.7(2) . .
C4 C5 C6 126.2(2) . .
C4 C5 C11 117.9(2) . .
C6 C5 C11 115.8(2) . .
N2 C6 C5 126.1(2) . .
N2 C6 C7 107.8(2) . .
C5 C6 C7 126.0(2) . .
C8 C7 C6 107.7(2) . .
C8 C7 H7 126.1 . .
C6 C7 H7 126.1 . .
C7 C8 C9 108.4(2) . .
C7 C8 H8 125.8 . .
C9 C8 H8 125.8 . .
N2 C9 C10 126.2(2) . .
N2 C9 C8 107.3(2) . .
C10 C9 C8 126.5(2) . .
C1 C10 C9 126.4(2) 2_757 .
C1 C10 C17 117.1(2) 2_757 .
C9 C10 C17 116.5(2) . .
C12 C11 C16 119.3(3) . .
C12 C11 C5 120.0(3) . .
C16 C11 C5 120.8(3) . .
C11 C12 C13 119.8(3) . .
C11 C12 H12 120.1 . .
C13 C12 H12 120.1 . .
C14 C13 C12 121.5(4) . .
C14 C13 H13 119.3 . .
C12 C13 H13 119.3 . .
C13 C14 C15 119.5(3) . .
C13 C14 H14 120.3 . .
C15 C14 H14 120.3 . .
C14 C15 C16 120.2(3) . .
C14 C15 H15 119.9 . .
C16 C15 H15 119.9 . .
C11 C16 C15 119.8(3) . .
C11 C16 H16 120.1 . .
C15 C16 H16 120.1 . .
C18 C17 C22 118.5(2) . .
C18 C17 C10 121.0(2) . .
C22 C17 C10 120.5(2) . .
C17 C18 C19 120.9(3) . .
C17 C18 H18 119.6 . .
C19 C18 H18 119.6 . .
C20 C19 C18 120.3(3) . .
C20 C19 H19 119.9 . .
C18 C19 H19 119.9 . .
C19 C20 C21 119.7(3) . .
C19 C20 H20 120.1 . .
C21 C20 H20 120.1 . .
C20 C21 C22 120.4(3) . .
C20 C21 H21 119.8 . .
C22 C21 H21 119.8 . .
C17 C22 C21 120.2(3) . .
C17 C22 H22 119.9 . .
C21 C22 H22 119.9 . .
O2 C23 C28 123.8(2) . .
O2 C23 C24 121.7(3) . .
C28 C23 C24 114.3(3) . .
C25 C24 C23 123.5(3) . .
C25 C24 H24 118.3 . .
C23 C24 H24 118.3 . .
C24 C25 C26 118.8(3) . .
C24 C25 H25 120.6 . .
C26 C25 H25 120.6 . .
C27 C26 C25 121.8(3) . .
C27 C26 N3 117.7(3) . .
C25 C26 N3 120.5(3) . .
C26 C27 C28 118.7(3) . .
C26 C27 H27 120.6 . .
C28 C27 H27 120.6 . .
C27 C28 C23 122.9(3) . .
C27 C28 N4 115.9(3) . .
C23 C28 N4 121.2(3) . .
C4 N1 C1 108.67(19) . .
C4 N1 Sn1 125.42(15) . .
C1 N1 Sn1 125.91(16) . .
C6 N2 C9 108.64(19) . .
C6 N2 Sn1 125.52(15) . .
C9 N2 Sn1 125.76(16) . .
C23 O2 Sn1 129.80(16) . .
O4 N3 O3 123.9(5) . .
O4' N3 O3' 120.6(14) . .
O4 N3 C26 117.6(4) . .
O3 N3 C26 118.5(5) . .
O4' N3 C26 115.9(14) . .
O3' N3 C26 109(3) . .
O6' N4 O5' 122.2(16) . .
O6 N4 O5 122.8(4) . .
O6 N4 C28 120.5(4) . .
O6' N4 C28 109(4) . .
O5' N4 C28 117(2) . .
O5 N4 C28 116.6(3) . .
N2 Sn1 N2 180.0 . 2_757
N2 Sn1 N1 90.16(8) . .
N2 Sn1 N1 89.84(8) 2_757 .
N2 Sn1 N1 89.84(8) . 2_757
N2 Sn1 N1 90.16(8) 2_757 2_757
N1 Sn1 N1 180.0 . 2_757
N2 Sn1 O2 90.80(7) . .
N2 Sn1 O2 89.20(7) 2_757 .
N1 Sn1 O2 88.81(7) . .
N1 Sn1 O2 91.19(7) 2_757 .
N2 Sn1 O2 89.20(7) . 2_757
N2 Sn1 O2 90.80(7) 2_757 2_757
N1 Sn1 O2 91.19(7) . 2_757
N1 Sn1 O2 88.81(7) 2_757 2_757
O2 Sn1 O2 180.0 . 2_757

loop_
_geom_bond_atom_site_label_1
_geom_bond_atom_site_label_2
_geom_bond_distance
_geom_bond_site_symmetry_2
C1 N1 1.380(3) .
C1 C10 1.396(3) 2_757
C1 C2 1.428(3) .
C2 C3 1.348(4) .
C2 H2 0.9300 .
C3 C4 1.438(3) .
C3 H3 0.9300 .
C4 N1 1.372(3) .
C4 C5 1.394(3) .
C5 C6 1.403(3) .
C5 C11 1.504(3) .
C6 N2 1.376(3) .
C6 C7 1.432(3) .
C7 C8 1.347(4) .
C7 H7 0.9300 .
C8 C9 1.432(3) .
C8 H8 0.9300 .
C9 N2 1.377(3) .
C9 C10 1.398(3) .
C10 C1 1.396(3) 2_757
C10 C17 1.501(3) .
C11 C12 1.368(4) .
C11 C16 1.372(4) .
C12 C13 1.383(5) .
C12 H12 0.9300 .
C13 C14 1.341(5) .
C13 H13 0.9300 .
C14 C15 1.366(6) .
C14 H14 0.9300 .
C15 C16 1.395(4) .
C15 H15 0.9300 .
C16 H16 0.9300 .
C17 C18 1.367(4) .
C17 C22 1.377(4) .
C18 C19 1.383(4) .
C18 H18 0.9300 .
C19 C20 1.354(4) .
C19 H19 0.9300 .
C20 C21 1.361(4) .
C20 H20 0.9300 .
C21 C22 1.385(4) .
C21 H21 0.9300 .
C22 H22 0.9300 .
C23 O2 1.272(3) .
C23 C28 1.407(4) .
C23 C24 1.413(4) .
C24 C25 1.365(4) .
C24 H24 0.9300 .
C25 C26 1.373(5) .
C25 H25 0.9300 .
C26 C27 1.359(5) .
C26 N3 1.462(4) .
C27 C28 1.387(4) .
C27 H27 0.9300 .
C28 N4 1.469(4) .
N1 Sn1 2.0806(18) .
N2 Sn1 2.0772(18) .
O2 Sn1 2.1240(18) .
N3 O4 1.231(5) .
N3 O3 1.230(5) .
N3 O4' 1.239(8) .
N3 O3' 1.243(9) .
N4 O6 1.202(3) .
N4 O6' 1.213(9) .
N4 O5' 1.215(9) .
N4 O5 1.217(3) .
Sn1 N2 2.0772(18) 2_757
Sn1 N1 2.0807(18) 2_757
Sn1 O2 2.1240(18) 2_757

loop_
_geom_torsion_atom_site_label_1
_geom_torsion_atom_site_label_2
_geom_torsion_atom_site_label_3
_geom_torsion_atom_site_label_4
_geom_torsion
_geom_torsion_site_symmetry_1
_geom_torsion_site_symmetry_4
N1 C1 C2 C3 -0.2(3) . .
C10 C1 C2 C3 178.3(2) 2_757 .
C1 C2 C3 C4 0.9(3) . .
C2 C3 C4 N1 -1.4(3) . .
C2 C3 C4 C5 177.4(2) . .
N1 C4 C5 C6 -0.2(4) . .
C3 C4 C5 C6 -178.8(2) . .
N1 C4 C5 C11 177.6(2) . .
C3 C4 C5 C11 -0.9(4) . .
C4 C5 C6 N2 -1.7(4) . .
C11 C5 C6 N2 -179.6(2) . .
C4 C5 C6 C7 -178.9(2) . .
C11 C5 C6 C7 3.2(4) . .
N2 C6 C7 C8 -1.8(3) . .
C5 C6 C7 C8 175.8(3) . .
C6 C7 C8 C9 1.3(3) . .
C7 C8 C9 N2 -0.4(3) . .
C7 C8 C9 C10 -179.6(3) . .
N2 C9 C10 C1 1.3(4) . 2_757
C8 C9 C10 C1 -179.6(2) . 2_757
N2 C9 C10 C17 -177.9(2) . .
C8 C9 C10 C17 1.2(4) . .
C4 C5 C11 C12 -84.1(3) . .
C6 C5 C11 C12 94.0(3) . .
C4 C5 C11 C16 97.2(3) . .
C6 C5 C11 C16 -84.7(3) . .
C16 C11 C12 C13 2.9(6) . .
C5 C11 C12 C13 -175.8(3) . .
C11 C12 C13 C14 -1.4(7) . .
C12 C13 C14 C15 -0.3(7) . .
C13 C14 C15 C16 0.3(6) . .
C12 C11 C16 C15 -2.9(5) . .
C5 C11 C16 C15 175.9(3) . .
C14 C15 C16 C11 1.3(5) . .
C1 C10 C17 C18 97.8(3) 2_757 .
C9 C10 C17 C18 -82.9(3) . .
C1 C10 C17 C22 -83.0(3) 2_757 .
C9 C10 C17 C22 96.3(3) . .
C22 C17 C18 C19 1.1(5) . .
C10 C17 C18 C19 -179.7(3) . .
C17 C18 C19 C20 -1.5(5) . .
C18 C19 C20 C21 0.5(5) . .
C19 C20 C21 C22 0.8(5) . .
C18 C17 C22 C21 0.3(5) . .
C10 C17 C22 C21 -178.9(3) . .
C20 C21 C22 C17 -1.3(5) . .
O2 C23 C24 C25 177.0(3) . .
C28 C23 C24 C25 2.0(4) . .
C23 C24 C25 C26 -0.7(5) . .
C24 C25 C26 C27 -0.8(5) . .
C24 C25 C26 N3 -179.0(3) . .
C25 C26 C27 C28 1.0(5) . .
N3 C26 C27 C28 179.2(3) . .
C26 C27 C28 C23 0.4(5) . .
C26 C27 C28 N4 -177.4(3) . .
O2 C23 C28 C27 -176.6(3) . .
C24 C23 C28 C27 -1.8(4) . .
O2 C23 C28 N4 1.1(4) . .
C24 C23 C28 N4 175.9(3) . .
C5 C4 N1 C1 -177.5(2) . .
C3 C4 N1 C1 1.3(3) . .
C5 C4 N1 Sn1 2.6(4) . .
C3 C4 N1 Sn1 -178.63(16) . .
C10 C1 N1 C4 -179.2(2) 2_757 .
C2 C1 N1 C4 -0.7(3) . .
C10 C1 N1 Sn1 0.8(4) 2_757 .
C2 C1 N1 Sn1 179.20(16) . .
C5 C6 N2 C9 -176.0(2) . .
C7 C6 N2 C9 1.6(3) . .
C5 C6 N2 Sn1 0.9(4) . .
C7 C6 N2 Sn1 178.52(16) . .
C10 C9 N2 C6 178.5(2) . .
C8 C9 N2 C6 -0.8(3) . .
C10 C9 N2 Sn1 1.5(4) . .
C8 C9 N2 Sn1 -177.72(16) . .
C28 C23 O2 Sn1 -111.9(3) . .
C24 C23 O2 Sn1 73.6(3) . .
C27 C26 N3 O4 9.3(7) . .
C25 C26 N3 O4 -172.5(5) . .
C27 C26 N3 O3 -169.0(6) . .
C25 C26 N3 O3 9.2(7) . .
C27 C26 N3 O4' -48(3) . .
C25 C26 N3 O4' 130(3) . .
C27 C26 N3 O3' 171(4) . .
C25 C26 N3 O3' -11(4) . .
C27 C28 N4 O6 -157.4(5) . .
C23 C28 N4 O6 24.7(6) . .
C27 C28 N4 O6' -171(5) . .
C23 C28 N4 O6' 11(5) . .
C27 C28 N4 O5' -28(5) . .
C23 C28 N4 O5' 154(5) . .
C27 C28 N4 O5 23.5(7) . .
C23 C28 N4 O5 -154.4(6) . .
